data_4121477
loop_
_publ_author_name
'Obligacion, Jennifer V.'
'Semproni, Scott P.'
'Chirik, Paul J.'

_publ_section_title
;
 Cobalt-catalyzed C-h borylation.
;
_journal_issue 11
_journal_name_full 'Journal of the American Chemical Society'
_journal_page_first 4133
_journal_page_last 4136
_journal_paper_doi 10.1021/ja500712z
_journal_volume 136
_journal_year 2014
_chemical_formula_sum 'C23 H46 Co N P2 Si'
_chemical_formula_weight 485.57
_chemical_name_systematic
;
 ?
;
_space_group_IT_number 14
_symmetry_cell_setting monoclinic
_symmetry_space_group_name_Hall '-P 2yn'
_symmetry_space_group_name_H-M 'P 1 21/n 1'
_atom_sites_solution_hydrogens geom
_atom_sites_solution_primary direct
_atom_sites_solution_secondary difmap
_audit_creation_method SHELXL-97
_cell_angle_alpha 90.00
_cell_angle_beta 99.5350(10)
_cell_angle_gamma 90.00
_cell_formula_units_Z 4
_cell_length_a 14.0952(10)
_cell_length_b 10.4443(7)
_cell_length_c 18.2567(12)
_cell_measurement_reflns_used 9961
_cell_measurement_temperature 105(2)
_cell_measurement_theta_max 27.50
_cell_measurement_theta_min 2.58
_cell_volume 2650.5(3)
_computing_cell_refinement 'Bruker SAINT'
_computing_data_collection 'Bruker APEX2'
_computing_data_reduction 'Bruker SAINT'
_computing_molecular_graphics 'ORTEP3 (Farraguia, 1994)'
_computing_structure_refinement 'SHELXL-97 (Sheldrick, 2008)'
_computing_structure_solution 'SIR92 (Giacavazzo, 1993)'
_diffrn_ambient_temperature 105(2)
_diffrn_measured_fraction_theta_full 0.997
_diffrn_measured_fraction_theta_max 0.997
_diffrn_measurement_device_type 'Bruker APEX II CCD'
_diffrn_measurement_method 'phi and omega scans'
_diffrn_radiation_monochromator 'Triumph Curved crystal'
_diffrn_radiation_source 'fine-focus sealed tube'
_diffrn_radiation_type MoK\a
_diffrn_radiation_wavelength 0.71073
_diffrn_reflns_av_R_equivalents 0.0158
_diffrn_reflns_av_sigmaI/netI 0.0147
_diffrn_reflns_limit_h_max 18
_diffrn_reflns_limit_h_min -18
_diffrn_reflns_limit_k_max 13
_diffrn_reflns_limit_k_min -13
_diffrn_reflns_limit_l_max 23
_diffrn_reflns_limit_l_min -23
_diffrn_reflns_number 22307
_diffrn_reflns_theta_full 27.50
_diffrn_reflns_theta_max 27.50
_diffrn_reflns_theta_min 2.26
_exptl_absorpt_coefficient_mu 0.823
_exptl_absorpt_correction_T_max 0.7456
_exptl_absorpt_correction_T_min 0.7008
_exptl_absorpt_correction_type multi-scan
_exptl_absorpt_process_details 'SADABS V2008/1 (Bruker AXS)'
_exptl_crystal_colour black
_exptl_crystal_density_diffrn 1.217
_exptl_crystal_density_method 'not measured'
_exptl_crystal_description diamond
_exptl_crystal_F_000 1048
_exptl_crystal_size_max 0.164
_exptl_crystal_size_mid 0.152
_exptl_crystal_size_min 0.114
_refine_diff_density_max 0.398
_refine_diff_density_min -0.187
_refine_diff_density_rms 0.046
_refine_ls_extinction_method none
_refine_ls_goodness_of_fit_ref 1.043
_refine_ls_hydrogen_treatment constr
_refine_ls_matrix_type full
_refine_ls_number_parameters 264
_refine_ls_number_reflns 6078
_refine_ls_number_restraints 0
_refine_ls_restrained_S_all 1.043
_refine_ls_R_factor_all 0.0230
_refine_ls_R_factor_gt 0.0207
_refine_ls_shift/su_max 0.002
_refine_ls_shift/su_mean 0.000
_refine_ls_structure_factor_coef Fsqd
_refine_ls_weighting_details 'calc w=1/[\s^2^(Fo^2^)+(0.0277P)^2^+1.0652P] where P=(Fo^2^+2Fc^2^)/3'
_refine_ls_weighting_scheme calc
_refine_ls_wR_factor_gt 0.0538
_refine_ls_wR_factor_ref 0.0552
_reflns_number_gt 5678
_reflns_number_total 6078
_reflns_threshold_expression >2\s(I)
_cod_data_source_file ja500712z_si_002.cif
_cod_data_source_block sps145
_cod_original_sg_symbol_H-M P2(1)/n
_cod_database_code 4121477

loop_
_symmetry_equiv_pos_as_xyz
'x, y, z'
'-x+1/2, y+1/2, -z+1/2'
'-x, -y, -z'
'x-1/2, -y-1/2, z-1/2'

loop_
_atom_site_label
_atom_site_type_symbol
_atom_site_fract_x
_atom_site_fract_y
_atom_site_fract_z
_atom_site_U_iso_or_equiv
_atom_site_adp_type
_atom_site_occupancy
_atom_site_symmetry_multiplicity
_atom_site_calc_flag
_atom_site_refinement_flags
C1 C 1.08072(8) -0.12548(11) 0.24276(6) 0.0167(2) Uani 1 1 d .
H1A H 1.1287 -0.1360 0.2093 0.020 Uiso 1 1 calc R
H1B H 1.0868 -0.1991 0.2774 0.020 Uiso 1 1 calc R
C2 C 0.98159(8) -0.12268(11) 0.19816(6) 0.0144(2) Uani 1 1 d .
C3 C 0.93860(9) -0.23446(11) 0.16856(6) 0.0185(2) Uani 1 1 d .
H3 H 0.9691 -0.3144 0.1812 0.022 Uiso 1 1 calc R
C4 C 0.85106(9) -0.23087(12) 0.12041(7) 0.0221(2) Uani 1 1 d .
H4 H 0.8204 -0.3069 0.1001 0.027 Uiso 1 1 calc R
C5 C 0.81057(8) -0.11119(12) 0.10347(6) 0.0199(2) Uani 1 1 d .
H5 H 0.7523 -0.1044 0.0691 0.024 Uiso 1 1 calc R
C6 C 0.85380(8) -0.00171(11) 0.13602(6) 0.0158(2) Uani 1 1 d .
C7 C 0.80826(8) 0.12666(11) 0.11894(7) 0.0189(2) Uani 1 1 d .
H7A H 0.7545 0.1388 0.1470 0.023 Uiso 1 1 calc R
H7B H 0.7826 0.1336 0.0652 0.023 Uiso 1 1 calc R
C8 C 1.09623(8) -0.02889(11) 0.39164(6) 0.0142(2) Uani 1 1 d .
H8 H 1.1082 0.0477 0.4248 0.017 Uiso 1 1 calc R
C9 C 1.16838(8) -0.13279(11) 0.42353(6) 0.0192(2) Uani 1 1 d .
H9A H 1.1602 -0.1523 0.4746 0.029 Uiso 1 1 calc R
H9B H 1.2340 -0.1021 0.4232 0.029 Uiso 1 1 calc R
H9C H 1.1570 -0.2103 0.3931 0.029 Uiso 1 1 calc R
C10 C 0.99269(8) -0.07386(12) 0.39283(7) 0.0194(2) Uani 1 1 d .
H10A H 0.9815 -0.1553 0.3661 0.029 Uiso 1 1 calc R
H10B H 0.9474 -0.0094 0.3688 0.029 Uiso 1 1 calc R
H10C H 0.9832 -0.0856 0.4444 0.029 Uiso 1 1 calc R
C11 C 1.23519(8) 0.04356(11) 0.29611(6) 0.0157(2) Uani 1 1 d .
H11 H 1.2658 -0.0426 0.3054 0.019 Uiso 1 1 calc R
C12 C 1.28346(8) 0.13418(12) 0.35716(7) 0.0195(2) Uani 1 1 d .
H12A H 1.3527 0.1382 0.3559 0.029 Uiso 1 1 calc R
H12B H 1.2731 0.1024 0.4057 0.029 Uiso 1 1 calc R
H12C H 1.2555 0.2199 0.3489 0.029 Uiso 1 1 calc R
C13 C 1.25261(9) 0.08906(12) 0.21965(7) 0.0215(2) Uani 1 1 d .
H13A H 1.2291 0.1770 0.2112 0.032 Uiso 1 1 calc R
H13B H 1.2182 0.0329 0.1811 0.032 Uiso 1 1 calc R
H13C H 1.3217 0.0864 0.2177 0.032 Uiso 1 1 calc R
C14 C 0.83027(8) 0.39463(11) 0.15696(6) 0.0153(2) Uani 1 1 d .
H14 H 0.8771 0.4661 0.1707 0.018 Uiso 1 1 calc R
C15 C 0.77282(9) 0.37898(14) 0.22062(7) 0.0260(3) Uani 1 1 d .
H15A H 0.7469 0.4622 0.2323 0.039 Uiso 1 1 calc R
H15B H 0.8151 0.3459 0.2646 0.039 Uiso 1 1 calc R
H15C H 0.7198 0.3188 0.2057 0.039 Uiso 1 1 calc R
C16 C 0.76304(8) 0.43476(12) 0.08587(6) 0.0197(2) Uani 1 1 d .
H16A H 0.7213 0.3627 0.0674 0.030 Uiso 1 1 calc R
H16B H 0.8014 0.4599 0.0481 0.030 Uiso 1 1 calc R
H16C H 0.7235 0.5073 0.0967 0.030 Uiso 1 1 calc R
C17 C 0.95138(8) 0.27942(11) 0.05993(6) 0.0166(2) Uani 1 1 d .
H17 H 0.8987 0.3131 0.0213 0.020 Uiso 1 1 calc R
C18 C 0.98931(11) 0.15529(13) 0.03108(8) 0.0311(3) Uani 1 1 d .
H18A H 1.0158 0.1731 -0.0142 0.047 Uiso 1 1 calc R
H18B H 0.9366 0.0935 0.0200 0.047 Uiso 1 1 calc R
H18C H 1.0398 0.1197 0.0690 0.047 Uiso 1 1 calc R
C19 C 1.03101(10) 0.38008(14) 0.07421(7) 0.0271(3) Uani 1 1 d .
H19A H 1.0818 0.3502 0.1138 0.041 Uiso 1 1 calc R
H19B H 1.0043 0.4606 0.0893 0.041 Uiso 1 1 calc R
H19C H 1.0579 0.3939 0.0287 0.041 Uiso 1 1 calc R
C20 C 1.05619(8) 0.31657(10) 0.27414(6) 0.0136(2) Uani 1 1 d .
H20A H 1.1270 0.3077 0.2806 0.016 Uiso 1 1 calc R
H20B H 1.0378 0.3842 0.2365 0.016 Uiso 1 1 calc R
C21 C 0.97041(10) 0.54040(12) 0.35162(7) 0.0245(3) Uani 1 1 d .
H21A H 1.0154 0.5993 0.3335 0.037 Uiso 1 1 calc R
H21B H 0.9565 0.5710 0.3995 0.037 Uiso 1 1 calc R
H21C H 0.9106 0.5365 0.3156 0.037 Uiso 1 1 calc R
C22 C 1.13593(9) 0.39249(14) 0.43712(7) 0.0265(3) Uani 1 1 d .
H22A H 1.1656 0.3082 0.4479 0.040 Uiso 1 1 calc R
H22B H 1.1175 0.4279 0.4825 0.040 Uiso 1 1 calc R
H22C H 1.1820 0.4500 0.4192 0.040 Uiso 1 1 calc R
C23 C 0.94202(9) 0.27332(12) 0.40871(7) 0.0205(2) Uani 1 1 d .
H23A H 0.8836 0.2558 0.3729 0.031 Uiso 1 1 calc R
H23B H 0.9249 0.3183 0.4518 0.031 Uiso 1 1 calc R
H23C H 0.9739 0.1924 0.4249 0.031 Uiso 1 1 calc R
N1 N 0.93985(6) -0.00292(9) 0.18570(5) 0.01295(17) Uani 1 1 d .
Si1 Si 1.02566(2) 0.37580(3) 0.363632(16) 0.01375(7) Uani 1 1 d .
P1 P 1.103956(19) 0.02431(3) 0.295432(14) 0.01155(6) Uani 1 1 d .
P2 P 0.901025(19) 0.24812(3) 0.146062(14) 0.01146(6) Uani 1 1 d .
Co1 Co 0.998283(10) 0.150539(13) 0.231234(7) 0.01024(5) Uani 1 1 d .

loop_
_atom_site_aniso_label
_atom_site_aniso_U_11
_atom_site_aniso_U_22
_atom_site_aniso_U_33
_atom_site_aniso_U_23
_atom_site_aniso_U_13
_atom_site_aniso_U_12
C1 0.0173(5) 0.0135(5) 0.0185(5) -0.0028(4) 0.0006(4) 0.0019(4)
C2 0.0164(5) 0.0152(5) 0.0123(5) -0.0003(4) 0.0040(4) -0.0010(4)
C3 0.0223(6) 0.0146(5) 0.0193(5) -0.0010(4) 0.0055(4) -0.0028(4)
C4 0.0238(6) 0.0188(6) 0.0234(6) -0.0048(5) 0.0026(5) -0.0092(5)
C5 0.0173(5) 0.0227(6) 0.0183(5) -0.0009(4) -0.0010(4) -0.0076(4)
C6 0.0148(5) 0.0183(5) 0.0140(5) 0.0010(4) 0.0014(4) -0.0034(4)
C7 0.0135(5) 0.0194(6) 0.0213(6) 0.0020(4) -0.0048(4) -0.0029(4)
C8 0.0135(5) 0.0154(5) 0.0136(5) 0.0023(4) 0.0017(4) -0.0005(4)
C9 0.0186(5) 0.0198(6) 0.0185(5) 0.0058(4) 0.0007(4) 0.0014(4)
C10 0.0157(5) 0.0218(6) 0.0215(5) 0.0036(4) 0.0052(4) -0.0019(4)
C11 0.0113(5) 0.0171(5) 0.0189(5) 0.0018(4) 0.0030(4) 0.0011(4)
C12 0.0131(5) 0.0220(6) 0.0222(6) 0.0018(4) -0.0002(4) -0.0029(4)
C13 0.0195(5) 0.0249(6) 0.0220(6) 0.0014(5) 0.0095(4) 0.0000(5)
C14 0.0130(5) 0.0168(5) 0.0153(5) -0.0010(4) 0.0003(4) 0.0023(4)
C15 0.0218(6) 0.0385(7) 0.0186(6) 0.0017(5) 0.0059(5) 0.0101(5)
C16 0.0194(5) 0.0195(6) 0.0189(5) 0.0022(4) -0.0013(4) 0.0045(4)
C17 0.0184(5) 0.0200(5) 0.0115(5) 0.0023(4) 0.0030(4) 0.0027(4)
C18 0.0448(8) 0.0280(7) 0.0250(6) 0.0000(5) 0.0194(6) 0.0087(6)
C19 0.0271(6) 0.0350(7) 0.0210(6) 0.0054(5) 0.0087(5) -0.0084(5)
C20 0.0140(5) 0.0143(5) 0.0120(5) -0.0009(4) 0.0011(4) -0.0011(4)
C21 0.0329(7) 0.0176(6) 0.0252(6) -0.0001(5) 0.0115(5) 0.0046(5)
C22 0.0225(6) 0.0415(8) 0.0145(5) -0.0063(5) -0.0002(4) -0.0017(5)
C23 0.0213(6) 0.0218(6) 0.0196(5) 0.0047(4) 0.0074(4) 0.0027(5)
N1 0.0132(4) 0.0142(4) 0.0114(4) 0.0004(3) 0.0018(3) -0.0021(3)
Si1 0.01503(14) 0.01515(15) 0.01087(13) -0.00048(10) 0.00159(11) 0.00067(11)
P1 0.01037(12) 0.01210(13) 0.01189(12) 0.00043(9) 0.00100(9) 0.00040(9)
P2 0.01058(12) 0.01310(13) 0.01016(12) 0.00050(9) 0.00009(9) -0.00053(9)
Co1 0.00974(7) 0.01105(8) 0.00944(7) -0.00008(5) 0.00021(5) -0.00044(5)

loop_
_atom_type_symbol
_atom_type_description
_atom_type_scat_dispersion_real
_atom_type_scat_dispersion_imag
_atom_type_scat_source
C C 0.0033 0.0016 'International Tables Vol C Tables 4.2.6.8 and 6.1.1.4'
H H 0.0000 0.0000 'International Tables Vol C Tables 4.2.6.8 and 6.1.1.4'
N N 0.0061 0.0033 'International Tables Vol C Tables 4.2.6.8 and 6.1.1.4'
Si Si 0.0817 0.0704 'International Tables Vol C Tables 4.2.6.8 and 6.1.1.4'
P P 0.1023 0.0942 'International Tables Vol C Tables 4.2.6.8 and 6.1.1.4'
Co Co 0.3494 0.9721 'International Tables Vol C Tables 4.2.6.8 and 6.1.1.4'

loop_
_geom_angle_atom_site_label_1
_geom_angle_atom_site_label_2
_geom_angle_atom_site_label_3
_geom_angle
C2 C1 P1 109.73(8)
C3 C2 N1 123.46(10)
C3 C2 C1 120.35(10)
N1 C2 C1 116.10(9)
C2 C3 C4 120.60(11)
C5 C4 C3 116.99(11)
C6 C5 C4 120.89(11)
C5 C6 N1 123.24(11)
C5 C6 C7 120.53(10)
N1 C6 C7 116.24(9)
C6 C7 P2 107.58(7)
C9 C8 C10 110.47(9)
C9 C8 P1 115.48(8)
C10 C8 P1 107.97(7)
C13 C11 C12 110.61(9)
C13 C11 P1 109.69(7)
C12 C11 P1 113.14(8)
C15 C14 C16 109.95(9)
C15 C14 P2 110.77(8)
C16 C14 P2 113.74(8)
C19 C17 C18 110.68(11)
C19 C17 P2 110.44(8)
C18 C17 P2 110.28(8)
Si1 C20 Co1 119.23(5)
C2 N1 C6 114.63(9)
C2 N1 Co1 122.74(7)
C6 N1 Co1 122.61(7)
C20 Si1 C23 116.59(5)
C20 Si1 C21 110.60(5)
C23 Si1 C21 107.05(6)
C20 Si1 C22 111.83(5)
C23 Si1 C22 104.12(6)
C21 Si1 C22 105.93(6)
C1 P1 C11 100.75(5)
C1 P1 C8 101.91(5)
C11 P1 C8 103.86(5)
C1 P1 Co1 100.77(4)
C11 P1 Co1 121.92(4)
C8 P1 Co1 123.09(4)
C7 P2 C14 103.18(5)
C7 P2 C17 104.41(5)
C14 P2 C17 103.48(5)
C7 P2 Co1 102.02(4)
C14 P2 Co1 127.06(4)
C17 P2 Co1 114.08(4)
N1 Co1 C20 176.95(4)
N1 Co1 P2 84.64(3)
C20 Co1 P2 92.39(3)
N1 Co1 P1 86.22(3)
C20 Co1 P1 96.58(3)
P2 Co1 P1 166.363(12)

loop_
_geom_bond_atom_site_label_1
_geom_bond_atom_site_label_2
_geom_bond_distance
C1 C2 1.4964(15)
C1 P1 1.8370(11)
C2 C3 1.3834(16)
C2 N1 1.3849(14)
C3 C4 1.3919(17)
C4 C5 1.3875(18)
C5 C6 1.3827(16)
C6 N1 1.3890(14)
C6 C7 1.4969(16)
C7 P2 1.8302(11)
C8 C9 1.5345(15)
C8 C10 1.5366(15)
C8 P1 1.8625(11)
C11 C13 1.5325(15)
C11 C12 1.5329(16)
C11 P1 1.8587(11)
C14 C15 1.5313(16)
C14 C16 1.5331(15)
C14 P2 1.8551(11)
C17 C19 1.5284(17)
C17 C18 1.5287(17)
C17 P2 1.8583(11)
C20 Si1 1.8629(11)
C20 Co1 2.0186(11)
C21 Si1 1.8850(13)
C22 Si1 1.8855(12)
C23 Si1 1.8800(12)
N1 Co1 1.9266(9)
P1 Co1 2.1799(3)
P2 Co1 2.1517(3)

loop_
_geom_torsion_atom_site_label_1
_geom_torsion_atom_site_label_2
_geom_torsion_atom_site_label_3
_geom_torsion_atom_site_label_4
_geom_torsion
P1 C1 C2 C3 -164.07(9)
P1 C1 C2 N1 19.34(12)
N1 C2 C3 C4 3.40(17)
C1 C2 C3 C4 -172.93(11)
C2 C3 C4 C5 0.62(18)
C3 C4 C5 C6 -2.86(18)
C4 C5 C6 N1 1.32(18)
C4 C5 C6 C7 -178.39(11)
C5 C6 C7 P2 -161.85(9)
N1 C6 C7 P2 18.41(12)
C3 C2 N1 C6 -4.78(15)
C1 C2 N1 C6 171.69(9)
C3 C2 N1 Co1 177.01(8)
C1 C2 N1 Co1 -6.52(13)
C5 C6 N1 C2 2.43(15)
C7 C6 N1 C2 -177.84(9)
C5 C6 N1 Co1 -179.35(9)
C7 C6 N1 Co1 0.38(13)
Co1 C20 Si1 C23 0.50(8)
Co1 C20 Si1 C21 -122.07(7)
Co1 C20 Si1 C22 120.12(7)
C2 C1 P1 C11 -147.17(8)
C2 C1 P1 C8 106.02(8)
C2 C1 P1 Co1 -21.44(8)
C13 C11 P1 C1 75.35(9)
C12 C11 P1 C1 -160.63(8)
C13 C11 P1 C8 -179.40(8)
C12 C11 P1 C8 -55.37(9)
C13 C11 P1 Co1 -34.68(9)
C12 C11 P1 Co1 89.35(8)
C9 C8 P1 C1 59.91(9)
C10 C8 P1 C1 -64.28(9)
C9 C8 P1 C11 -44.47(9)
C10 C8 P1 C11 -168.66(8)
C9 C8 P1 Co1 171.34(6)
C10 C8 P1 Co1 47.16(9)
C6 C7 P2 C14 -159.12(8)
C6 C7 P2 C17 92.98(8)
C6 C7 P2 Co1 -26.06(8)
C15 C14 P2 C7 64.40(9)
C16 C14 P2 C7 -60.04(9)
C15 C14 P2 C17 173.00(8)
C16 C14 P2 C17 48.56(9)
C15 C14 P2 Co1 -52.03(9)
C16 C14 P2 Co1 -176.47(6)
C19 C17 P2 C7 -179.84(9)
C18 C17 P2 C7 -57.18(10)
C19 C17 P2 C14 72.47(9)
C18 C17 P2 C14 -164.87(9)
C19 C17 P2 Co1 -69.33(9)
C18 C17 P2 Co1 53.33(10)
C2 N1 Co1 P2 162.70(8)
C6 N1 Co1 P2 -15.37(8)
C2 N1 Co1 P1 -7.17(8)
C6 N1 Co1 P1 174.76(8)
Si1 C20 Co1 P2 106.26(6)
Si1 C20 Co1 P1 -84.03(6)
C7 P2 Co1 N1 20.99(5)
C14 P2 Co1 N1 137.94(5)
C17 P2 Co1 N1 -90.96(5)
C7 P2 Co1 C20 -159.70(5)
C14 P2 Co1 C20 -42.76(6)
C17 P2 Co1 C20 88.34(5)
C7 P2 Co1 P1 69.10(7)
C14 P2 Co1 P1 -173.96(6)
C17 P2 Co1 P1 -42.86(7)
C1 P1 Co1 N1 14.64(5)
C11 P1 Co1 N1 124.66(5)
C8 P1 Co1 N1 -97.36(5)
C1 P1 Co1 C20 -164.14(5)
C11 P1 Co1 C20 -54.13(5)
C8 P1 Co1 C20 83.85(5)
C1 P1 Co1 P2 -33.32(7)
C11 P1 Co1 P2 76.70(7)
C8 P1 Co1 P2 -145.32(6)
